data_1541259
loop_
_publ_author_name
'Morosov, I.'
'Troyanov, S.I.'
'Stiewe, A.'
'Kemnitz, E.'

_publ_section_title
;
 Synthese und Kristallstruktur von Hydrogenselenaten zweiwertiger Metalle
 - M (H Se O4)2 (M= Mg, Mn, Zn) und M (H Se O4)2 . (H2 O) (M= Mn, Cd)
;
_journal_name_full 'Zeitschrift fuer Anorganische und Allgemeine Chemie'
_journal_page_first 135
_journal_page_last 140
_journal_volume 624
_journal_year 1998
_chemical_formula_sum 'H4 Mn O9 Se2'
_chemical_name_systematic 'Mn (H Se O4)2 (H2 O)'
_space_group_IT_number 14
_symmetry_space_group_name_Hall '-P 2yn'
_symmetry_space_group_name_H-M 'P 1 21/n 1'
_cell_angle_alpha 90
_cell_angle_beta 101
_cell_angle_gamma 90
_cell_formula_units_Z 4
_cell_length_a 8.954
_cell_length_b 5.254
_cell_length_c 15.941
_cell_volume 736.155
_citation_journal_id_ASTM ZAACAB
_cod_data_source_file Morosov_ZAACAB_1998_1823.cif
_cod_data_source_block H4Mn1O9Se2
_cod_original_cell_volume 736.1551
_cod_original_sg_symbol_Hall '-P 2ybc (x-z,y,z)'
_cod_original_formula_sum 'H4 Mn1 O9 Se2'
_cod_database_code 1541259

loop_
_symmetry_equiv_pos_as_xyz
x,y,z
-x+1/2,y+1/2,-z+1/2
-x,-y,-z
x-1/2,-y-1/2,z-1/2

loop_
_atom_site_label
_atom_site_type_symbol
_atom_site_fract_x
_atom_site_fract_y
_atom_site_fract_z
_atom_site_occupancy
_atom_site_U_iso_or_equiv
O1 O-2 0.2573 0.897 0.5605 1 0.0
O2 O-2 0.126 0.439 0.575 1 0.0
O8 O-2 0.618 0.262 0.7233 1 0.0
O6 O-2 0.7523 0.424 0.5981 1 0.0
O3 O-2 -0.0313 0.867 0.5923 1 0.0
O5 O-2 0.6323 -0.045 0.599 1 0.0
O4 O-2 0.1971 0.747 0.71 1 0.0
Se2 Se+6 0.6111 0.2582 0.61525 1 0.0
O7 O-2 0.4478 0.374 0.5724 1 0.0
Se1 Se+6 0.136 0.7382 0.60277 1 0.0
O9 O-2 0.5036 -0.279 0.7591 1 0.0
Mn1 Mn+2 0.2461 0.245 0.4865 1 0.0
